data_7017476
loop_
_publ_author_name
'Lemmerer, Andreas'
'Billing, David G.'

_publ_section_title
;
 Synthesis, characterization and phase transitions of the
 inorganic-organic layered perovskite-type hybrids
 [(C(n)H(2n+1)NH3)2PbI4], n = 7, 8, 9 and 10.
;
_journal_issue 4
_journal_name_full 'Dalton transactions (Cambridge, England : 2003)'
_journal_page_first 1146
_journal_page_last 1157
_journal_paper_doi 10.1039/c0dt01805h
_journal_volume 41
_journal_year 2012
_chemical_formula_moiety '2(C8 H20 N), I4 Pb'
_chemical_formula_sum 'C16 H40 I4 N2 Pb'
_chemical_formula_weight 975.29
_chemical_name_common 'bis(octylammonium)tetraiodoplumbate(ii) PHASE II'
_chemical_name_systematic
;
bis(octylammonium)tetraiodoplumbate(II) PHASE II
;
_space_group_IT_number 61
_symmetry_cell_setting orthorhombic
_symmetry_space_group_name_Hall '-P 2ac 2ab'
_symmetry_space_group_name_H-M 'P b c a'
_atom_sites_solution_hydrogens geom
_atom_sites_solution_primary direct
_atom_sites_solution_secondary difmap
_audit_conform_dict_location ftp://ftp.iucr.org/pub/cif_core.dic
_audit_conform_dict_name cif_core.dic
_audit_conform_dict_version 2.3
_audit_creation_date 2011-05-18T11:09:02-00:00
_audit_creation_method 'WinGX routine CIF_UPDATE'
_cell_angle_alpha 90
_cell_angle_beta 90
_cell_angle_gamma 90
_cell_formula_units_Z 4
_cell_length_a 8.9817(4)
_cell_length_b 8.6886(3)
_cell_length_c 37.4821(18)
_cell_measurement_reflns_used 3892
_cell_measurement_temperature 293(2)
_cell_measurement_theta_max 27.99
_cell_measurement_theta_min 2.51
_cell_volume 2925.0(2)
_computing_cell_refinement 'SAINT-Plus (Bruker, 2004)'
_computing_data_collection 'APEX2 (Bruker, 2005)'
_computing_data_reduction 'SAINT-Plus and XPREP (Bruker, 2004)'
_computing_molecular_graphics
;
Ortep-3 for Windows (Farrugia, 1997) and DIAMOND (Brandenburg, 1999)
;
_computing_publication_material
;
WinGX publication routines (Farrugia, 1999) and PLATON (Spek, 2002)
;
_computing_structure_refinement 'SHELXL-97 (Sheldrick, 2008)'
_computing_structure_solution 'SHELXS-97 (Sheldrick, 2008)'
_diffrn_ambient_temperature 293(2)
_diffrn_measured_fraction_theta_full 0.999
_diffrn_measured_fraction_theta_max 0.999
_diffrn_measurement_device_type 'CCD area detector'
_diffrn_measurement_method 'phi and omega scans'
_diffrn_radiation_monochromator graphite
_diffrn_radiation_type MoK\a
_diffrn_radiation_wavelength 0.71073
_diffrn_reflns_av_R_equivalents 0.0687
_diffrn_reflns_av_unetI/netI 0.0458
_diffrn_reflns_limit_h_max 8
_diffrn_reflns_limit_h_min -10
_diffrn_reflns_limit_k_max 10
_diffrn_reflns_limit_k_min -9
_diffrn_reflns_limit_l_max 39
_diffrn_reflns_limit_l_min -45
_diffrn_reflns_number 10421
_diffrn_reflns_theta_full 25.5
_diffrn_reflns_theta_max 25.5
_diffrn_reflns_theta_min 2.17
_exptl_absorpt_coefficient_mu 9.992
_exptl_absorpt_correction_T_max 0.8035
_exptl_absorpt_correction_T_min 0.0871
_exptl_absorpt_correction_type integration
_exptl_absorpt_process_details 'Bruker XPREP (Bruker, 2004)'
_exptl_crystal_colour orange
_exptl_crystal_density_diffrn 2.215
_exptl_crystal_density_meas 0
_exptl_crystal_density_method 'not measured'
_exptl_crystal_description plate
_exptl_crystal_F_000 1776
_exptl_crystal_size_max 0.55
_exptl_crystal_size_mid 0.2
_exptl_crystal_size_min 0.02
_refine_diff_density_max 0.958
_refine_diff_density_min -1.033
_refine_diff_density_rms 0.198
_refine_ls_extinction_coef 0.00120(7)
_refine_ls_extinction_expression Fc^*^=kFc[1+0.001xFc^2^\l^3^/sin(2\q)]^-1/4^
_refine_ls_extinction_method SHELXL
_refine_ls_goodness_of_fit_ref 1.278
_refine_ls_hydrogen_treatment constr
_refine_ls_matrix_type full
_refine_ls_number_parameters 107
_refine_ls_number_reflns 2724
_refine_ls_number_restraints 78
_refine_ls_restrained_S_all 1.286
_refine_ls_R_factor_all 0.0821
_refine_ls_R_factor_gt 0.065
_refine_ls_shift/su_max 0
_refine_ls_shift/su_mean 0
_refine_ls_structure_factor_coef Fsqd
_refine_ls_weighting_details 'calc w=1/[\s^2^(Fo^2^)+63.4215P] where P=(Fo^2^+2Fc^2^)/3'
_refine_ls_weighting_scheme calc
_refine_ls_wR_factor_gt 0.1289
_refine_ls_wR_factor_ref 0.1334
_reflns_number_gt 2081
_reflns_number_total 2724
_reflns_threshold_expression >2sigma(I)
_cod_data_source_file c0dt01805h.txt
_cod_data_source_block 2b
_cod_depositor_comments
;
The following automatic conversions were performed:

'_symmetry_cell_setting' value 'Orthorhombic' changed to
'orthorhombic' according to
/home/saulius/struct/CIF-dictionaries/cif_core.dic dictionary named
'cif_core.dic' version 2.4.1 from 2010-06-29.

Automatic conversion script
Id: cif_fix_values 1715 2011-07-08 13:25:40Z adriana 
;
_cod_original_sg_symbol_H-M Pbca
_cod_database_code 7017476

loop_
_symmetry_equiv_pos_as_xyz
'x, y, z'
'-x+1/2, -y, z+1/2'
'-x, y+1/2, -z+1/2'
'x+1/2, -y+1/2, -z'
'-x, -y, -z'
'x-1/2, y, -z-1/2'
'x, -y-1/2, z-1/2'
'-x-1/2, y-1/2, z'

loop_
_atom_site_label
_atom_site_type_symbol
_atom_site_fract_x
_atom_site_fract_y
_atom_site_fract_z
_atom_site_U_iso_or_equiv
_atom_site_adp_type
_atom_site_occupancy
_atom_site_symmetry_multiplicity
_atom_site_calc_flag
_atom_site_refinement_flags
C1 C 0.968(3) 0.471(3) 0.9170(5) 0.149(8) Uani 1 1 d DU
H1D H 0.8686 0.5042 0.9235 0.179 Uiso 1 1 calc R
H1E H 0.9833 0.367 0.9256 0.179 Uiso 1 1 calc R
C2 C 0.989(3) 0.479(3) 0.8775(5) 0.165(8) Uani 1 1 d DU
H2A H 1.0889 0.4443 0.8719 0.198 Uiso 1 1 calc R
H2B H 0.9813 0.5856 0.8701 0.198 Uiso 1 1 calc R
C3 C 0.879(3) 0.384(3) 0.8553(5) 0.173(8) Uani 1 1 d DU
H3A H 0.8968 0.275 0.8585 0.207 Uiso 1 1 calc R
H3B H 0.7773 0.4071 0.8623 0.207 Uiso 1 1 calc R
C4 C 0.907(4) 0.431(4) 0.8168(5) 0.193(8) Uani 1 1 d DU
H4A H 0.8684 0.5348 0.8137 0.232 Uiso 1 1 calc R
H4B H 1.0134 0.4356 0.8131 0.232 Uiso 1 1 calc R
C5 C 0.841(4) 0.332(4) 0.7880(5) 0.201(9) Uani 1 1 d DU
H5A H 0.7334 0.3329 0.7896 0.242 Uiso 1 1 calc R
H5B H 0.8754 0.2269 0.7906 0.242 Uiso 1 1 calc R
C6 C 0.891(4) 0.396(4) 0.7519(5) 0.218(10) Uani 1 1 d DU
H6A H 0.8602 0.503 0.7503 0.262 Uiso 1 1 calc R
H6B H 0.9985 0.3934 0.7508 0.262 Uiso 1 1 calc R
C7 C 0.829(4) 0.311(4) 0.7203(6) 0.227(11) Uani 1 1 d DU
H7A H 0.7212 0.3133 0.7213 0.273 Uiso 1 1 calc R
H7B H 0.8601 0.2039 0.7216 0.273 Uiso 1 1 calc R
C8 C 0.881(5) 0.379(5) 0.6852(6) 0.235(15) Uani 1 1 d DU
H8A H 0.8476 0.3154 0.6659 0.352 Uiso 1 1 calc R
H8B H 0.988 0.3841 0.685 0.352 Uiso 1 1 calc R
H8C H 0.8409 0.4807 0.6826 0.352 Uiso 1 1 calc R
N1 N 1.0792(16) 0.5744(17) 0.9317(5) 0.093(5) Uani 1 1 d DU
H1A H 1.0756 0.5709 0.9554 0.139 Uiso 1 1 calc R
H1B H 1.061 0.67 0.9243 0.139 Uiso 1 1 calc R
H1C H 1.1692 0.5456 0.9243 0.139 Uiso 1 1 calc R
I1 I 1.03478(14) 0.98382(14) 0.91507(3) 0.0722(4) Uani 1 1 d .
I2 I 0.69937(11) 1.19683(11) 0.99635(3) 0.0659(4) Uani 1 1 d .
Pb1 Pb 1 1 1 0.0452(3) Uani 1 2 d S

loop_
_atom_site_aniso_label
_atom_site_aniso_U_11
_atom_site_aniso_U_22
_atom_site_aniso_U_33
_atom_site_aniso_U_23
_atom_site_aniso_U_13
_atom_site_aniso_U_12
C1 0.131(16) 0.145(17) 0.171(12) -0.023(17) 0.006(15) -0.035(13)
C2 0.163(17) 0.164(17) 0.168(12) -0.025(16) -0.004(14) -0.005(15)
C3 0.167(18) 0.179(18) 0.173(12) -0.018(15) -0.029(15) 0.007(16)
C4 0.192(19) 0.212(19) 0.175(12) -0.004(16) -0.033(16) 0.022(18)
C5 0.21(2) 0.23(2) 0.170(12) -0.017(16) -0.026(18) 0.03(2)
C6 0.23(2) 0.25(2) 0.173(12) -0.004(18) -0.02(2) 0.05(2)
C7 0.25(3) 0.27(2) 0.168(13) -0.01(2) -0.01(2) 0.06(2)
C8 0.27(4) 0.26(3) 0.171(13) 0.01(2) -0.02(3) 0.09(3)
N1 0.060(9) 0.073(10) 0.146(12) 0.015(10) 0.007(9) 0.016(8)
I1 0.0782(8) 0.0704(8) 0.0679(7) 0.0034(6) -0.0071(6) 0.0056(7)
I2 0.0467(6) 0.0463(6) 0.1047(9) -0.0069(6) -0.0123(6) 0.0186(5)
Pb1 0.0333(4) 0.0348(4) 0.0674(5) 0.0012(4) -0.0001(4) 0.0001(3)

loop_
_atom_type_symbol
_atom_type_description
_atom_type_scat_dispersion_real
_atom_type_scat_dispersion_imag
_atom_type_scat_source
C C 0.0033 0.0016 'International Tables Vol C Tables 4.2.6.8 and 6.1.1.4'
H H 0 0 'International Tables Vol C Tables 4.2.6.8 and 6.1.1.4'
N N 0.0061 0.0033 'International Tables Vol C Tables 4.2.6.8 and 6.1.1.4'
I I -0.4742 1.8119 'International Tables Vol C Tables 4.2.6.8 and 6.1.1.4'
Pb Pb -3.3944 10.1111 'International Tables Vol C Tables 4.2.6.8 and 6.1.1.4'

loop_
_exptl_crystal_face_index_h
_exptl_crystal_face_index_k
_exptl_crystal_face_index_l
_exptl_crystal_face_perp_dist
0 0 1 0.01
0 0 -1 0.01
1 0 0 0.1
-1 0 0 0.1
0 -1 0 0.275
0 1 0 0.275

loop_
_geom_angle_atom_site_label_1
_geom_angle_atom_site_label_2
_geom_angle_atom_site_label_3
_geom_angle
_geom_angle_site_symmetry_1
_geom_angle_site_symmetry_3
N1 C1 C2 105.2(16) . .
N1 C1 H1D 110.7 . .
C2 C1 H1D 110.7 . .
N1 C1 H1E 110.7 . .
C2 C1 H1E 110.7 . .
H1D C1 H1E 108.8 . .
C1 C2 C3 115.7(13) . .
C1 C2 H2A 108.4 . .
C3 C2 H2A 108.4 . .
C1 C2 H2B 108.4 . .
C3 C2 H2B 108.4 . .
H2A C2 H2B 107.4 . .
C4 C3 C2 105.5(12) . .
C4 C3 H3A 110.6 . .
C2 C3 H3A 110.6 . .
C4 C3 H3B 110.6 . .
C2 C3 H3B 110.6 . .
H3A C3 H3B 108.8 . .
C5 C4 C3 117.8(14) . .
C5 C4 H4A 107.9 . .
C3 C4 H4A 107.9 . .
C5 C4 H4B 107.9 . .
C3 C4 H4B 107.9 . .
H4A C4 H4B 107.2 . .
C4 C5 C6 108.3(13) . .
C4 C5 H5A 110 . .
C6 C5 H5A 110 . .
C4 C5 H5B 110 . .
C6 C5 H5B 110 . .
H5A C5 H5B 108.4 . .
C7 C6 C5 114.2(14) . .
C7 C6 H6A 108.7 . .
C5 C6 H6A 108.7 . .
C7 C6 H6B 108.7 . .
C5 C6 H6B 108.7 . .
H6A C6 H6B 107.6 . .
C6 C7 C8 112.1(15) . .
C6 C7 H7A 109.2 . .
C8 C7 H7A 109.2 . .
C6 C7 H7B 109.2 . .
C8 C7 H7B 109.2 . .
H7A C7 H7B 107.9 . .
C7 C8 H8A 109.5 . .
C7 C8 H8B 109.5 . .
H8A C8 H8B 109.5 . .
C7 C8 H8C 109.5 . .
H8A C8 H8C 109.5 . .
H8B C8 H8C 109.5 . .
C1 N1 H1A 109.5 . .
C1 N1 H1B 109.5 . .
H1A N1 H1B 109.5 . .
C1 N1 H1C 109.5 . .
H1A N1 H1C 109.5 . .
H1B N1 H1C 109.5 . .
Pb1 I2 Pb1 156.06(4) 4_477 .
I2 Pb1 I2 180 4_577 8_755
I2 Pb1 I2 88.039(8) 4_577 5_777
I2 Pb1 I2 91.961(8) 8_755 5_777
I2 Pb1 I2 91.961(8) 4_577 .
I2 Pb1 I2 88.039(8) 8_755 .
I2 Pb1 I2 180.0000(10) 5_777 .
I2 Pb1 I1 88.62(3) 4_577 5_777
I2 Pb1 I1 91.38(3) 8_755 5_777
I2 Pb1 I1 93.63(3) 5_777 5_777
I2 Pb1 I1 86.37(3) . 5_777
I2 Pb1 I1 91.38(3) 4_577 .
I2 Pb1 I1 88.62(3) 8_755 .
I2 Pb1 I1 86.37(3) 5_777 .
I2 Pb1 I1 93.63(3) . .
I1 Pb1 I1 180.0000(10) 5_777 .

loop_
_geom_bond_atom_site_label_1
_geom_bond_atom_site_label_2
_geom_bond_distance
_geom_bond_site_symmetry_2
C1 N1 1.451(16) .
C1 C2 1.494(10) .
C1 H1D 0.97 .
C1 H1E 0.97 .
C2 C3 1.529(10) .
C2 H2A 0.97 .
C2 H2B 0.97 .
C3 C4 1.520(10) .
C3 H3A 0.97 .
C3 H3B 0.97 .
C4 C5 1.502(10) .
C4 H4A 0.97 .
C4 H4B 0.97 .
C5 C6 1.527(10) .
C5 H5A 0.97 .
C5 H5B 0.97 .
C6 C7 1.502(10) .
C6 H6A 0.97 .
C6 H6B 0.97 .
C7 C8 1.519(10) .
C7 H7A 0.97 .
C7 H7B 0.97 .
C8 H8A 0.96 .
C8 H8B 0.96 .
C8 H8C 0.96 .
N1 H1A 0.89 .
N1 H1B 0.89 .
N1 H1C 0.89 .
I1 Pb1 3.2017(12) .
I2 Pb1 3.1881(9) 4_477
I2 Pb1 3.1991(9) .
Pb1 I2 3.1881(9) 4_577
Pb1 I2 3.1881(9) 8_755
Pb1 I2 3.1991(9) 5_777
Pb1 I1 3.2018(12) 5_777

loop_
_geom_hbond_atom_site_label_D
_geom_hbond_atom_site_label_H
_geom_hbond_atom_site_label_A
_geom_hbond_distance_DH
_geom_hbond_distance_HA
_geom_hbond_distance_DA
_geom_hbond_angle_DHA
_geom_hbond_site_symmetry_A
N1 H1A I2 0.89 3.11 3.642(16) 121 8_755
N1 H1B I1 0.89 2.76 3.633(15) 168 .
N1 H1C I1 0.89 2.73 3.610(15) 168 8_855

loop_
_geom_torsion_atom_site_label_1
_geom_torsion_atom_site_label_2
_geom_torsion_atom_site_label_3
_geom_torsion_atom_site_label_4
_geom_torsion
_geom_torsion_site_symmetry_1
_geom_torsion_site_symmetry_4
N1 C1 C2 C3 -177(2) . .
C1 C2 C3 C4 171(3) . .
C2 C3 C4 C5 166(3) . .
C3 C4 C5 C6 -177(3) . .
C4 C5 C6 C7 -178(3) . .
C5 C6 C7 C8 180(3) . .
Pb1 I2 Pb1 I2 -9.28(9) 4_477 4_577
Pb1 I2 Pb1 I2 170.72(9) 4_477 8_755
Pb1 I2 Pb1 I1 79.21(11) 4_477 5_777
Pb1 I2 Pb1 I1 -100.79(11) 4_477 .
